data_2220306
loop_
_publ_author_name
'Kia, Reza'
'Fun, Hoong-Kun'
'Kargar, Hadi'

_publ_section_title (<i>E</i>)-<i>N</i>'-(5-Chloro-2-hydroxybenzylidene)-<i>p</i>-toluenesulfonohydrazide
_journal_coeditor_code PK2133
_journal_issue 12
_journal_name_full 'Acta Crystallographica Section E'
_journal_page_first o2424
_journal_paper_doi 10.1107/S1600536808038695
_journal_volume 64
_journal_year 2008
_chemical_formula_iupac 'C14 H13 Cl N2 O3 S'
_chemical_formula_moiety 'C14 H13 Cl N2 O3 S'
_chemical_formula_sum 'C14 H13 Cl N2 O3 S'
_chemical_formula_weight 324.78
_chemical_name_common
;
(<i>E</i>)-5-Chlorosalicylidene-<i>p</i>-toluenesulfonohydrazide
;
_chemical_name_systematic (<i>E</i>)-N'-(5-Chloro-2-hydroxybenzylidene)-<i>p</i>-toluenesulfonohydrazide
_space_group_IT_number 14
_symmetry_cell_setting monoclinic
_symmetry_space_group_name_Hall '-P 2ybc'
_symmetry_space_group_name_H-M 'P 1 21/c 1'
_atom_sites_solution_hydrogens geom
_atom_sites_solution_primary direct
_atom_sites_solution_secondary difmap
_audit_creation_method SHELXL-97
_cell_angle_alpha 90.00
_cell_angle_beta 105.9410(10)
_cell_angle_gamma 90.00
_cell_formula_units_Z 4
_cell_length_a 15.7454(3)
_cell_length_b 9.8338(2)
_cell_length_c 9.8455(2)
_cell_measurement_reflns_used 9969
_cell_measurement_temperature 100.00(10)
_cell_measurement_theta_max 36.22
_cell_measurement_theta_min 2.69
_cell_volume 1465.83(5)
_computing_cell_refinement 'APEX2 (Bruker, 2005)'
_computing_data_collection 'APEX2 (Bruker, 2005)'
_computing_data_reduction 'SAINT (Bruker, 2005)'
_computing_molecular_graphics 'SHELXTL (Sheldrick, 2008)'
_computing_publication_material 'SHELXTL (Sheldrick, 2008) and PLATON (Spek, 2003)'
_computing_structure_refinement 'SHELXTL (Sheldrick, 2008)'
_computing_structure_solution 'SHELXTL (Sheldrick, 2008)'
_diffrn_ambient_temperature 100.00(10)
_diffrn_measured_fraction_theta_full 0.996
_diffrn_measured_fraction_theta_max 0.996
_diffrn_measurement_device_type
;
Bruker SMART APEXII CCD area-detector
;
_diffrn_measurement_method '\f and \w'
_diffrn_radiation_monochromator graphite
_diffrn_radiation_source 'fine-focus sealed tube'
_diffrn_radiation_type MoK\a
_diffrn_radiation_wavelength 0.71073
_diffrn_reflns_av_R_equivalents 0.0196
_diffrn_reflns_av_sigmaI/netI 0.0195
_diffrn_reflns_limit_h_max 23
_diffrn_reflns_limit_h_min -16
_diffrn_reflns_limit_k_max 14
_diffrn_reflns_limit_k_min -11
_diffrn_reflns_limit_l_max 13
_diffrn_reflns_limit_l_min -14
_diffrn_reflns_number 16498
_diffrn_reflns_theta_full 32.50
_diffrn_reflns_theta_max 32.50
_diffrn_reflns_theta_min 1.34
_diffrn_standards_number 0
_exptl_absorpt_coefficient_mu 0.414
_exptl_absorpt_correction_T_max 0.883
_exptl_absorpt_correction_T_min 0.836
_exptl_absorpt_correction_type multi-scan
_exptl_absorpt_process_details '(<i>SADABS</i>; Bruker, 2005)'
_exptl_crystal_colour colourless
_exptl_crystal_density_diffrn 1.472
_exptl_crystal_density_method 'not measured'
_exptl_crystal_description block
_exptl_crystal_F_000 672
_exptl_crystal_size_max 0.45
_exptl_crystal_size_mid 0.38
_exptl_crystal_size_min 0.31
_refine_diff_density_max 0.440
_refine_diff_density_min -0.377
_refine_ls_extinction_method none
_refine_ls_goodness_of_fit_ref 1.096
_refine_ls_hydrogen_treatment mixed
_refine_ls_matrix_type full
_refine_ls_number_parameters 199
_refine_ls_number_reflns 5274
_refine_ls_number_restraints 0
_refine_ls_restrained_S_all 1.096
_refine_ls_R_factor_all 0.0353
_refine_ls_R_factor_gt 0.0313
_refine_ls_shift/su_max 0.001
_refine_ls_shift/su_mean 0.000
_refine_ls_structure_factor_coef Fsqd
_refine_ls_weighting_details 'calc w=1/[\s^2^(Fo^2^)+(0.0458P)^2^+0.5147P] where P=(Fo^2^+2Fc^2^)/3'
_refine_ls_weighting_scheme calc
_refine_ls_wR_factor_gt 0.0888
_refine_ls_wR_factor_ref 0.0926
_reflns_number_gt 4761
_reflns_number_total 5274
_reflns_threshold_expression I>2\s(I)
_cod_data_source_file pk2133.cif
_cod_data_source_block I
_cod_depositor_comments
;
The following automatic conversions were performed:
'_symmetry_cell_setting' value 'Monoclinic' changed to 'monoclinic'
according to '/home/saulius/struct/CIF-dictionaries/cif_core.dic'
dictionary named 'cif_core.dic' version 2.4.1 from 2010-06-29.

Automatic conversion script
Id: cif_fix_enum 1527 2010-12-29 10:47:43Z saulius 

The following automatic conversions were performed:

'_symmetry_cell_setting' value 'Monoclinic' changed to 'monoclinic'
according to /home/saulius/struct/CIF-dictionaries/cif_core.dic
dictionary named 'cif_core.dic' version 2.4.1 from 2010-06-29.

Automatic conversion script
Id: cif_fix_values 1715 2011-07-08 13:25:40Z adriana 
;
_cod_original_sg_symbol_H-M 'P 21/c'
_cod_database_code 2220306
_cod_database_fobs_code 2220306

loop_
_symmetry_equiv_pos_as_xyz
'x, y, z'
'-x, y+1/2, -z+1/2'
'-x, -y, -z'
'x, -y-1/2, z-1/2'

loop_
_atom_site_type_symbol
_atom_site_label
_atom_site_fract_x
_atom_site_fract_y
_atom_site_fract_z
_atom_site_U_iso_or_equiv
_atom_site_adp_type
_atom_site_calc_flag
_atom_site_refinement_flags
_atom_site_occupancy
Cl Cl1 0.694874(18) 0.12795(3) 0.64129(3) 0.03146(8) Uani d . 1
S S1 0.146818(15) 0.24140(2) 0.10615(2) 0.01365(6) Uani d . 1
O O1 0.41411(6) 0.06452(10) 0.11049(9) 0.02515(17) Uani d . 1
O O2 0.17263(6) 0.28771(8) -0.01531(8) 0.02080(15) Uani d . 1
O O3 0.07539(5) 0.30583(8) 0.14463(8) 0.01865(14) Uani d . 1
N N1 0.31124(5) 0.20818(9) 0.23227(9) 0.01581(15) Uani d . 1
N N2 0.23293(5) 0.26798(9) 0.24403(9) 0.01551(15) Uani d . 1
C C1 0.47774(7) 0.08266(11) 0.23401(11) 0.02019(19) Uani d . 1
C C2 0.56194(8) 0.03165(13) 0.24406(13) 0.0267(2) Uani d . 1
H H2A 0.5731 -0.0121 0.1670 0.032 Uiso calc R 1
C C3 0.62907(8) 0.04587(13) 0.36843(14) 0.0277(2) Uani d . 1
H H3A 0.6850 0.0113 0.3751 0.033 Uiso calc R 1
C C4 0.61217(7) 0.11203(12) 0.48286(13) 0.0234(2) Uani d . 1
C C5 0.52935(7) 0.16436(11) 0.47481(12) 0.02130(19) Uani d . 1
H H5A 0.5191 0.2088 0.5522 0.026 Uiso calc R 1
C C6 0.46098(6) 0.15033(10) 0.34992(11) 0.01791(18) Uani d . 1
C C7 0.37483(7) 0.20586(11) 0.34673(11) 0.01807(18) Uani d . 1
H H7A 0.3655 0.2405 0.4294 0.022 Uiso calc R 1
C C8 0.13003(6) 0.06529(10) 0.09358(10) 0.01422(16) Uani d . 1
C C9 0.16949(7) -0.01247(11) 0.00975(11) 0.01837(18) Uani d . 1
H H9A 0.2011 0.0290 -0.0460 0.022 Uiso calc R 1
C C10 0.16103(7) -0.15310(11) 0.01051(11) 0.01982(19) Uani d . 1
H H10A 0.1873 -0.2056 -0.0453 0.024 Uiso calc R 1
C C11 0.11378(6) -0.21695(10) 0.09355(10) 0.01714(17) Uani d . 1
C C12 0.07307(7) -0.13615(11) 0.17433(11) 0.01804(18) Uani d . 1
H H12A 0.0400 -0.1773 0.2280 0.022 Uiso calc R 1
C C13 0.08123(6) 0.00428(10) 0.17580(10) 0.01632(17) Uani d . 1
H H13A 0.0545 0.0571 0.2308 0.020 Uiso calc R 1
C C14 0.10817(8) -0.36948(11) 0.09768(13) 0.0235(2) Uani d . 1
H H14A 0.1204 -0.4070 0.0150 0.035 Uiso calc R 1
H H14B 0.0499 -0.3958 0.1001 0.035 Uiso calc R 1
H H14C 0.1506 -0.4030 0.1805 0.035 Uiso calc R 1
H H1N2 0.2190(11) 0.2514(16) 0.3232(17) 0.028(4) Uiso d . 1
H H1O1 0.3722(14) 0.093(2) 0.120(2) 0.050(6) Uiso d . 1

loop_
_atom_site_aniso_label
_atom_site_aniso_U_11
_atom_site_aniso_U_22
_atom_site_aniso_U_33
_atom_site_aniso_U_12
_atom_site_aniso_U_13
_atom_site_aniso_U_23
Cl1 0.01936(12) 0.03239(16) 0.03641(16) -0.00588(10) -0.00283(10) 0.01246(12)
S1 0.01639(11) 0.01291(11) 0.01269(10) 0.00087(7) 0.00572(8) 0.00034(7)
O1 0.0244(4) 0.0326(5) 0.0194(4) 0.0074(3) 0.0076(3) 0.0000(3)
O2 0.0311(4) 0.0184(3) 0.0158(3) 0.0000(3) 0.0114(3) 0.0026(3)
O3 0.0183(3) 0.0169(3) 0.0220(3) 0.0041(3) 0.0076(3) -0.0002(3)
N1 0.0157(3) 0.0144(4) 0.0188(4) 0.0000(3) 0.0072(3) -0.0004(3)
N2 0.0154(3) 0.0173(4) 0.0151(3) -0.0003(3) 0.0064(3) -0.0029(3)
C1 0.0208(4) 0.0195(5) 0.0215(4) 0.0030(4) 0.0079(4) 0.0043(4)
C2 0.0249(5) 0.0272(6) 0.0307(5) 0.0076(4) 0.0123(4) 0.0047(4)
C3 0.0197(4) 0.0264(6) 0.0384(6) 0.0053(4) 0.0101(4) 0.0096(5)
C4 0.0170(4) 0.0210(5) 0.0300(5) -0.0019(4) 0.0026(4) 0.0084(4)
C5 0.0191(4) 0.0194(5) 0.0244(5) -0.0022(4) 0.0042(4) 0.0019(4)
C6 0.0170(4) 0.0156(4) 0.0214(4) -0.0002(3) 0.0059(3) 0.0021(3)
C7 0.0181(4) 0.0169(4) 0.0195(4) -0.0008(3) 0.0057(3) -0.0020(3)
C8 0.0148(4) 0.0136(4) 0.0140(4) 0.0000(3) 0.0036(3) -0.0005(3)
C9 0.0231(4) 0.0164(4) 0.0182(4) -0.0009(3) 0.0099(3) -0.0018(3)
C10 0.0238(4) 0.0165(4) 0.0207(4) 0.0007(4) 0.0087(4) -0.0033(3)
C11 0.0168(4) 0.0145(4) 0.0179(4) -0.0004(3) 0.0009(3) 0.0000(3)
C12 0.0169(4) 0.0177(4) 0.0201(4) -0.0017(3) 0.0060(3) 0.0019(3)
C13 0.0158(4) 0.0168(4) 0.0176(4) 0.0002(3) 0.0067(3) -0.0004(3)
C14 0.0267(5) 0.0151(4) 0.0265(5) -0.0005(4) 0.0037(4) 0.0006(4)

loop_
_atom_type_symbol
_atom_type_description
_atom_type_scat_dispersion_real
_atom_type_scat_dispersion_imag
_atom_type_scat_source
C C 0.0033 0.0016 'International Tables Vol C Tables 4.2.6.8 and 6.1.1.4'
H H 0.0000 0.0000 'International Tables Vol C Tables 4.2.6.8 and 6.1.1.4'
N N 0.0061 0.0033 'International Tables Vol C Tables 4.2.6.8 and 6.1.1.4'
O O 0.0106 0.0060 'International Tables Vol C Tables 4.2.6.8 and 6.1.1.4'
S S 0.1246 0.1234 'International Tables Vol C Tables 4.2.6.8 and 6.1.1.4'
Br Br -0.2901 2.4595 'International Tables Vol C Tables 4.2.6.8 and 6.1.1.4'

loop_
_geom_angle_atom_site_label_1
_geom_angle_atom_site_label_2
_geom_angle_atom_site_label_3
_geom_angle
O3 S1 O2 120.16(5)
O3 S1 N2 103.86(4)
O2 S1 N2 106.09(5)
O3 S1 C8 110.03(5)
O2 S1 C8 109.02(5)
N2 S1 C8 106.73(4)
C1 O1 H1O1 107.2(16)
C7 N1 N2 115.26(8)
N1 N2 S1 114.07(6)
N1 N2 H1N2 115.8(11)
S1 N2 H1N2 110.5(11)
O1 C1 C2 117.97(10)
O1 C1 C6 122.12(9)
C2 C1 C6 119.91(10)
C3 C2 C1 120.33(11)
C3 C2 H2A 119.8
C1 C2 H2A 119.8
C2 C3 C4 119.61(10)
C2 C3 H3A 120.2
C4 C3 H3A 120.2
C5 C4 C3 121.01(11)
C5 C4 Cl1 118.60(10)
C3 C4 Cl1 120.38(9)
C4 C5 C6 119.90(11)
C4 C5 H5A 120.0
C6 C5 H5A 120.0
C5 C6 C1 119.23(9)
C5 C6 C7 117.98(9)
C1 C6 C7 122.79(9)
N1 C7 C6 121.51(9)
N1 C7 H7A 119.2
C6 C7 H7A 119.2
C9 C8 C13 120.99(9)
C9 C8 S1 120.16(7)
C13 C8 S1 118.73(7)
C10 C9 C8 119.01(9)
C10 C9 H9A 120.5
C8 C9 H9A 120.5
C9 C10 C11 121.19(9)
C9 C10 H10A 119.4
C11 C10 H10A 119.4
C10 C11 C12 118.60(9)
C10 C11 C14 120.60(10)
C12 C11 C14 120.79(10)
C13 C12 C11 121.08(9)
C13 C12 H12A 119.5
C11 C12 H12A 119.5
C12 C13 C8 119.10(9)
C12 C13 H13A 120.4
C8 C13 H13A 120.4
C11 C14 H14A 109.5
C11 C14 H14B 109.5
H14A C14 H14B 109.5
C11 C14 H14C 109.5
H14A C14 H14C 109.5
H14B C14 H14C 109.5

loop_
_geom_bond_atom_site_label_1
_geom_bond_atom_site_label_2
_geom_bond_distance
Cl1 C4 1.7429(12)
S1 O3 1.4296(7)
S1 O2 1.4386(7)
S1 N2 1.6548(9)
S1 C8 1.7512(10)
O1 C1 1.3585(14)
O1 H1O1 0.75(2)
N1 C7 1.2858(13)
N1 N2 1.3994(11)
N2 H1N2 0.881(17)
C1 C2 1.3954(15)
C1 C6 1.4071(15)
C2 C3 1.3875(18)
C2 H2A 0.9300
C3 C4 1.3886(18)
C3 H3A 0.9300
C4 C5 1.3838(15)
C5 C6 1.4010(14)
C5 H5A 0.9300
C6 C7 1.4545(14)
C7 H7A 0.9300
C8 C9 1.3905(13)
C8 C13 1.3954(13)
C9 C10 1.3895(15)
C9 H9A 0.9300
C10 C11 1.3965(15)
C10 H10A 0.9300
C11 C12 1.3982(15)
C11 C14 1.5037(15)
C12 C13 1.3866(14)
C12 H12A 0.9300
C13 H13A 0.9300
C14 H14A 0.9600
C14 H14B 0.9600
C14 H14C 0.9600

loop_
_geom_hbond_atom_site_label_D
_geom_hbond_atom_site_label_H
_geom_hbond_atom_site_label_A
_geom_hbond_site_symmetry_A
_geom_hbond_distance_DH
_geom_hbond_distance_HA
_geom_hbond_distance_DA
_geom_hbond_angle_DHA
_geom_hbond_publ_flag
O1 H1O1 N1 . 0.75(2) 2.00(2) 2.6690(13) 149(2) y
N2 H1N2 O2 4_566 0.881(16) 1.961(17) 2.8375(12) 172.8(17) y
C7 H7A O1 4_566 0.9300 2.5900 3.3679(14) 142.00 y
C10 H10A Cl1 2_645 0.9300 2.8200 3.7256(12) 164.00 y
C12 H12A O3 2_545 0.9300 2.4800 3.3549(14) 157.00 y

loop_
_geom_torsion_atom_site_label_1
_geom_torsion_atom_site_label_2
_geom_torsion_atom_site_label_3
_geom_torsion_atom_site_label_4
_geom_torsion
C7 N1 N2 S1 -167.94(8)
O3 S1 N2 N1 177.60(7)
O2 S1 N2 N1 -54.83(8)
C8 S1 N2 N1 61.33(8)
O1 C1 C2 C3 -179.18(11)
C6 C1 C2 C3 0.77(17)
C1 C2 C3 C4 -0.41(18)
C2 C3 C4 C5 -0.12(18)
C2 C3 C4 Cl1 178.67(9)
C3 C4 C5 C6 0.28(17)
Cl1 C4 C5 C6 -178.53(8)
C4 C5 C6 C1 0.08(16)
C4 C5 C6 C7 179.47(10)
O1 C1 C6 C5 179.34(10)
C2 C1 C6 C5 -0.60(16)
O1 C1 C6 C7 -0.01(16)
C2 C1 C6 C7 -179.95(10)
N2 N1 C7 C6 -178.29(9)
C5 C6 C7 N1 173.45(10)
C1 C6 C7 N1 -7.19(16)
O3 S1 C8 C9 155.84(8)
O2 S1 C8 C9 22.10(10)
N2 S1 C8 C9 -92.09(8)
O3 S1 C8 C13 -28.14(9)
O2 S1 C8 C13 -161.88(8)
N2 S1 C8 C13 83.93(8)
C13 C8 C9 C10 -1.10(15)
S1 C8 C9 C10 174.83(8)
C8 C9 C10 C11 0.05(16)
C9 C10 C11 C12 1.41(16)
C9 C10 C11 C14 -177.60(10)
C10 C11 C12 C13 -1.86(15)
C14 C11 C12 C13 177.14(10)
C11 C12 C13 C8 0.84(15)
C9 C8 C13 C12 0.66(15)
S1 C8 C13 C12 -175.32(8)

loop_
_cod_related_entry_id
_cod_related_entry_database
_cod_related_entry_code
1 ChemSpider 18017749
